data_7112450
loop_
_publ_author_name
'Prodius, Denis'
'Macaev, Fliur'
'Stingaci, Eugenia'
'Pogrebnoi, Vsevolod'
'Mereacre, Valeriu'
'Novitchi, Ghenadie'
'Kostakis, George E.'
'Anson, Christopher E.'
'Powell, Annie K.'

_publ_section_title
;
 Catalytic "triangles": binding of iron in task-specific ionic liquids
;
_journal_coden_ASTM CHCOFS
_journal_issue 19
_journal_name_full
;
 Chemical Communications (Cambridge, United Kingdom)
;
_journal_page_first 1915
_journal_page_last 1917
_journal_paper_doi 10.1039/c2cc36741f
_journal_volume 49
_journal_year 2013
_chemical_formula_moiety 'C39 H60 Fe3 N12 O16, 7(Cl4 Fe), H2 O, 2(C H4 O)'
_chemical_formula_sum 'C41 H70 Cl28 Fe10 N12 O19'
_chemical_formula_weight 2586.19
_space_group_IT_number 2
_symmetry_cell_setting triclinic
_symmetry_space_group_name_Hall '-P 1'
_symmetry_space_group_name_H-M 'P -1'
_atom_sites_solution_hydrogens geom
_atom_sites_solution_primary direct
_atom_sites_solution_secondary difmap
_audit_creation_method SHELXL-97
_cell_angle_alpha 90.846(2)
_cell_angle_beta 91.244(2)
_cell_angle_gamma 108.346(2)
_cell_formula_units_Z 2
_cell_length_a 12.7495(4)
_cell_length_b 15.5320(5)
_cell_length_c 26.1211(7)
_cell_measurement_reflns_used 95831
_cell_measurement_temperature 180(2)
_cell_measurement_theta_max 26.34
_cell_measurement_theta_min 1.38
_cell_volume 4907.3(3)
_computing_cell_refinement 'X-Area 1.38 (Stoe & Cie GmbH, 2006)'
_computing_data_collection 'WinXpose 1.6.8 (Stoe & Cie GmbH, 2004)'
_computing_data_reduction 'X-Area 1.38 (Stoe & Cie GmbH, 2006)'
_computing_molecular_graphics 'Diamond 2.1 (Crystal Impact, 1998)'
_computing_publication_material 'SHELXTL 6.14 (BrukerAXS Inc., 2003)'
_computing_structure_refinement 'SHELXTL 6.14 (BrukerAXS Inc., 2003)'
_computing_structure_solution 'SHELXTL 6.14 (BrukerAXS Inc., 2003)'
_diffrn_ambient_temperature 180(2)
_diffrn_detector_area_resol_mean 6.667
_diffrn_measured_fraction_theta_full 0.998
_diffrn_measured_fraction_theta_max 0.990
_diffrn_measurement_device_type 'Stoe IPDS II'
_diffrn_measurement_method 'area detector'
_diffrn_radiation_monochromator graphite
_diffrn_radiation_source 'rotating anode'
_diffrn_radiation_type MoK\a
_diffrn_radiation_wavelength 0.71073
_diffrn_reflns_av_R_equivalents 0.1154
_diffrn_reflns_av_sigmaI/netI 0.0740
_diffrn_reflns_limit_h_max 15
_diffrn_reflns_limit_h_min -15
_diffrn_reflns_limit_k_max 18
_diffrn_reflns_limit_k_min -18
_diffrn_reflns_limit_l_max 31
_diffrn_reflns_limit_l_min 0
_diffrn_reflns_number 61617
_diffrn_reflns_theta_full 25.25
_diffrn_reflns_theta_max 25.43
_diffrn_reflns_theta_min 1.87
_exptl_absorpt_coefficient_mu 2.252
_exptl_absorpt_correction_T_max 0.610
_exptl_absorpt_correction_T_min 0.414
_exptl_absorpt_correction_type multi-scan
_exptl_absorpt_process_details
;
XPREP in SHELXTL 6.14 (BrukerAXS Inc., 2003)
;
_exptl_crystal_colour orange
_exptl_crystal_density_diffrn 1.750
_exptl_crystal_density_method 'not measured'
_exptl_crystal_description block
_exptl_crystal_F_000 2576
_exptl_crystal_size_max 0.38
_exptl_crystal_size_mid 0.32
_exptl_crystal_size_min 0.27
_refine_diff_density_max 2.020
_refine_diff_density_min -1.097
_refine_diff_density_rms 0.133
_refine_ls_extinction_method none
_refine_ls_goodness_of_fit_ref 1.060
_refine_ls_hydrogen_treatment constr
_refine_ls_matrix_type full
_refine_ls_number_parameters 980
_refine_ls_number_reflns 17953
_refine_ls_number_restraints 2
_refine_ls_restrained_S_all 1.060
_refine_ls_R_factor_all 0.0809
_refine_ls_R_factor_gt 0.0701
_refine_ls_shift/su_max 0.001
_refine_ls_shift/su_mean 0.000
_refine_ls_structure_factor_coef Fsqd
_refine_ls_weighting_details 'calc w=1/[\s^2^(Fo^2^)+(0.1381P)^2^+2.2130P] where P=(Fo^2^+2Fc^2^)/3'
_refine_ls_weighting_scheme calc
_refine_ls_wR_factor_gt 0.2023
_refine_ls_wR_factor_ref 0.2169
_reflns_number_gt 14338
_reflns_number_total 17953
_reflns_threshold_expression >2sigma(I)
_cod_duplicate_entry 7108890
_cod_data_source_file c2cc36741f.txt
_cod_data_source_block 6feclmeth5
_cod_database_code 7112450

loop_
_symmetry_equiv_pos_as_xyz
'x, y, z'
'-x, -y, -z'

loop_
_atom_site_label
_atom_site_type_symbol
_atom_site_fract_x
_atom_site_fract_y
_atom_site_fract_z
_atom_site_U_iso_or_equiv
_atom_site_adp_type
_atom_site_occupancy
_atom_site_symmetry_multiplicity
_atom_site_calc_flag
_atom_site_refinement_flags
_atom_site_disorder_assembly
_atom_site_disorder_group
Fe1 Fe 0.44097(5) 0.19547(5) 0.25078(3) 0.04876(18) Uani 1 1 d . B .
Fe2 Fe 0.66888(5) 0.37134(5) 0.25606(3) 0.04776(18) Uani 1 1 d . . .
Fe3 Fe 0.68795(6) 0.16493(5) 0.25558(3) 0.05139(19) Uani 1 1 d . . .
O1 O 0.5997(3) 0.2450(2) 0.25431(13) 0.0497(7) Uani 1 1 d . . .
O2 O 0.4174(3) 0.2779(2) 0.30660(14) 0.0549(8) Uani 1 1 d . . .
O3 O 0.5710(3) 0.3975(2) 0.30991(13) 0.0531(8) Uani 1 1 d . . .
C1 C 0.4778(4) 0.3528(3) 0.32446(19) 0.0505(11) Uani 1 1 d . . .
C2 C 0.4276(5) 0.3910(4) 0.3679(2) 0.0572(12) Uani 1 1 d . . .
H2A H 0.3592 0.3992 0.3555 0.069 Uiso 1 1 calc R . .
H2B H 0.4095 0.3471 0.3950 0.069 Uiso 1 1 calc R . .
N1 N 0.4984(4) 0.4761(3) 0.38905(16) 0.0554(10) Uani 1 1 d . . .
C3 C 0.5067(5) 0.5583(4) 0.3725(2) 0.0595(13) Uani 1 1 d . . .
H3A H 0.4651 0.5710 0.3457 0.071 Uiso 1 1 calc R . .
N2 N 0.5838(4) 0.6193(3) 0.40025(18) 0.0625(11) Uani 1 1 d . . .
C4 C 0.6265(7) 0.5749(5) 0.4359(3) 0.087(2) Uani 1 1 d . . .
H4A H 0.6821 0.6012 0.4603 0.104 Uiso 1 1 calc R . .
C5 C 0.5728(7) 0.4859(5) 0.4289(3) 0.085(2) Uani 1 1 d . . .
H5A H 0.5843 0.4392 0.4478 0.102 Uiso 1 1 calc R . .
C6 C 0.6166(6) 0.7177(4) 0.3941(3) 0.0740(16) Uani 1 1 d . . .
H6A H 0.5756 0.7313 0.3658 0.111 Uiso 1 1 calc R . .
H6B H 0.6942 0.7404 0.3876 0.111 Uiso 1 1 calc R . .
H6C H 0.6016 0.7458 0.4248 0.111 Uiso 1 1 calc R . .
O4 O 0.4232(3) 0.2801(2) 0.19618(14) 0.0561(8) Uani 1 1 d . . .
O5 O 0.5761(3) 0.4021(2) 0.19963(13) 0.0531(8) Uani 1 1 d . . .
C7 C 0.4830(4) 0.3559(3) 0.18182(18) 0.0491(11) Uani 1 1 d . . .
C8 C 0.4307(4) 0.3925(4) 0.1376(2) 0.0549(11) Uani 1 1 d . . .
H8A H 0.4099 0.3468 0.1102 0.066 Uiso 1 1 calc R . .
H8B H 0.3638 0.4026 0.1492 0.066 Uiso 1 1 calc R . .
N3 N 0.5026(4) 0.4766(3) 0.11705(16) 0.0540(10) Uani 1 1 d . . .
C9 C 0.5221(5) 0.5599(4) 0.1365(2) 0.0617(13) Uani 1 1 d . . .
H9A H 0.4928 0.5745 0.1665 0.074 Uiso 1 1 calc R . .
N4 N 0.5895(4) 0.6186(3) 0.10655(18) 0.0623(11) Uani 1 1 d . . .
C10 C 0.6104(6) 0.5704(5) 0.0654(3) 0.0768(17) Uani 1 1 d . . .
H10A H 0.6536 0.5949 0.0377 0.092 Uiso 1 1 calc R . .
C11 C 0.5584(6) 0.4832(5) 0.0723(2) 0.0719(16) Uani 1 1 d . . .
H11A H 0.5595 0.4354 0.0507 0.086 Uiso 1 1 calc R . .
C12 C 0.6266(6) 0.7165(4) 0.1128(3) 0.0775(17) Uani 1 1 d . . .
H12A H 0.5977 0.7332 0.1437 0.116 Uiso 1 1 calc R . .
H12B H 0.6007 0.7427 0.0840 0.116 Uiso 1 1 calc R . .
H12C H 0.7059 0.7384 0.1147 0.116 Uiso 1 1 calc R . .
O6 O 0.7800(3) 0.3717(2) 0.31291(14) 0.0561(8) Uani 1 1 d . . .
O7 O 0.7866(3) 0.2285(3) 0.31478(16) 0.0650(10) Uani 1 1 d . . .
C13 C 0.8119(4) 0.3092(4) 0.3316(2) 0.0542(11) Uani 1 1 d . . .
C14 C 0.8863(5) 0.3296(4) 0.3785(2) 0.0586(12) Uani 1 1 d . . .
H14A H 0.8467 0.2952 0.4067 0.070 Uiso 1 1 calc R . .
H14B H 0.9497 0.3095 0.3723 0.070 Uiso 1 1 calc R . .
N5 N 0.9249(4) 0.4249(3) 0.39328(16) 0.0573(10) Uani 1 1 d . . .
C15 C 0.9974(5) 0.4881(4) 0.3695(2) 0.0655(14) Uani 1 1 d . . .
H15A H 1.0333 0.4790 0.3403 0.079 Uiso 1 1 calc R . .
N6 N 1.0128(4) 0.5675(4) 0.39277(19) 0.0664(12) Uani 1 1 d . . .
C16 C 0.9480(7) 0.5526(6) 0.4331(3) 0.087(2) Uani 1 1 d . . .
H16A H 0.9418 0.5966 0.4563 0.105 Uiso 1 1 calc R . .
C17 C 0.8935(7) 0.4640(5) 0.4348(3) 0.0838(19) Uani 1 1 d . . .
H17A H 0.8439 0.4347 0.4594 0.101 Uiso 1 1 calc R . .
C18 C 1.0891(7) 0.6560(6) 0.3753(4) 0.101(2) Uani 1 1 d . . .
H18A H 1.1240 0.6460 0.3446 0.152 Uiso 1 1 calc R . .
H18B H 1.1444 0.6818 0.4015 0.152 Uiso 1 1 calc R . .
H18C H 1.0477 0.6968 0.3685 0.152 Uiso 1 1 calc R . .
O8 O 0.7783(3) 0.3731(2) 0.20098(14) 0.0558(8) Uani 1 1 d . . .
O9 O 0.7970(3) 0.2353(3) 0.20536(16) 0.0644(10) Uani 1 1 d . . .
C19 C 0.8122(4) 0.3109(4) 0.1851(2) 0.0576(12) Uani 1 1 d . . .
C20 C 0.8766(5) 0.3215(4) 0.1371(2) 0.0636(13) Uani 1 1 d . . .
H20A H 0.9432 0.3057 0.1439 0.076 Uiso 1 1 calc R . .
H20B H 0.8329 0.2791 0.1112 0.076 Uiso 1 1 calc R . .
N7 N 0.9074(4) 0.4125(4) 0.11675(17) 0.0608(11) Uani 1 1 d . . .
C21 C 1.0042(5) 0.4738(5) 0.1213(2) 0.0735(17) Uani 1 1 d . . .
H21A H 1.0655 0.4653 0.1378 0.088 Uiso 1 1 calc R . .
N8 N 1.0033(4) 0.5491(4) 0.0995(2) 0.0725(13) Uani 1 1 d . . .
C22 C 0.8982(7) 0.5350(6) 0.0806(4) 0.107(3) Uani 1 1 d . . .
H22A H 0.8735 0.5765 0.0626 0.128 Uiso 1 1 calc R . .
C23 C 0.8371(7) 0.4507(6) 0.0925(4) 0.106(3) Uani 1 1 d . . .
H23A H 0.7619 0.4236 0.0857 0.128 Uiso 1 1 calc R . .
C24 C 1.0969(7) 0.6338(7) 0.0973(5) 0.117(3) Uani 1 1 d . . .
H24A H 1.1608 0.6257 0.1141 0.175 Uiso 1 1 calc R . .
H24B H 1.0781 0.6820 0.1142 0.175 Uiso 1 1 calc R . .
H24C H 1.1128 0.6488 0.0621 0.175 Uiso 1 1 calc R . .
O10 O 0.5986(3) 0.0838(3) 0.30786(15) 0.0629(9) Uani 1 1 d . . .
O11 O 0.4307(3) 0.1019(2) 0.30524(14) 0.0578(8) Uani 1 1 d . . .
C25 C 0.5014(4) 0.0680(3) 0.3229(2) 0.0551(11) Uani 1 1 d . . .
C26 C 0.4715(5) 0.0019(4) 0.3655(2) 0.0646(14) Uani 1 1 d . . .
H26A H 0.4860 -0.0534 0.3550 0.077 Uiso 1 1 calc R . .
H26B H 0.5192 0.0272 0.3951 0.077 Uiso 1 1 calc R . .
N9 N 0.3573(4) -0.0210(3) 0.3807(2) 0.0634(11) Uani 1 1 d . . .
C27 C 0.3230(5) 0.0087(4) 0.4224(3) 0.0657(14) Uani 1 1 d . . .
H27A H 0.3680 0.0486 0.4467 0.079 Uiso 1 1 calc R . .
N10 N 0.2139(4) -0.0274(4) 0.4244(2) 0.0742(14) Uani 1 1 d . . .
C28 C 0.1787(6) -0.0818(5) 0.3815(4) 0.090(2) Uani 1 1 d . . .
H28A H 0.1059 -0.1155 0.3732 0.108 Uiso 1 1 calc R . .
C29 C 0.2672(6) -0.0783(5) 0.3533(3) 0.0824(18) Uani 1 1 d . . .
H29A H 0.2677 -0.1079 0.3222 0.099 Uiso 1 1 calc R . .
C30 C 0.1470(8) -0.0151(6) 0.4664(4) 0.109(3) Uani 1 1 d . . .
H30A H 0.0706 -0.0471 0.4586 0.163 Uiso 1 1 calc R . .
H30B H 0.1566 0.0484 0.4713 0.163 Uiso 1 1 calc R . .
H30C H 0.1696 -0.0383 0.4971 0.163 Uiso 1 1 calc R . .
O12 O 0.6061(3) 0.0897(3) 0.19597(15) 0.0632(9) Uani 1 1 d . . .
O13 O 0.4350(3) 0.1027(2) 0.19484(15) 0.0582(8) Uani 1 1 d . . .
C31 C 0.5092(5) 0.0728(3) 0.1785(2) 0.0557(12) Uani 1 1 d . . .
C32 C 0.4844(5) 0.0099(4) 0.1315(2) 0.0652(14) Uani 1 1 d . . .
H32A H 0.5291 0.0408 0.1036 0.078 Uiso 1 1 calc R . .
H32B H 0.5057 -0.0433 0.1391 0.078 Uiso 1 1 calc R . .
N11 N 0.3690(4) -0.0189(3) 0.11487(18) 0.0613(11) Uani 1 1 d . . .
C33 C 0.3273(5) 0.0158(4) 0.0762(2) 0.0665(14) Uani 1 1 d . . .
H33A H 0.3666 0.0634 0.0560 0.080 Uiso 1 1 calc R . .
N12 N 0.2203(5) -0.0290(4) 0.0714(2) 0.0719(13) Uani 1 1 d . . .
C34 C 0.1930(7) -0.0919(6) 0.1087(3) 0.088(2) Uani 1 1 d . . .
H34A H 0.1227 -0.1314 0.1145 0.106 Uiso 1 1 calc R . .
C35 C 0.2859(6) -0.0866(5) 0.1358(3) 0.0788(17) Uani 1 1 d . . .
H35A H 0.2923 -0.1221 0.1634 0.095 Uiso 1 1 calc R . .
C36 C 0.1435(7) -0.0144(5) 0.0318(4) 0.097(3) Uani 1 1 d . . .
H36A H 0.1825 0.0344 0.0104 0.146 Uiso 1 1 calc R . .
H36B H 0.0844 0.0006 0.0480 0.146 Uiso 1 1 calc R . .
H36C H 0.1135 -0.0688 0.0113 0.146 Uiso 1 1 calc R . .
O14 O 0.2730(3) 0.1433(3) 0.24708(16) 0.0651(9) Uani 1 1 d . . .
H141 H 0.2400 0.1312 0.2145 0.078 Uiso 0.59 1 calc PR A 1
H142 H 0.2340 0.1357 0.2772 0.078 Uiso 0.41 1 d PR A 2
C37A C 0.1984(12) 0.1226(10) 0.2908(5) 0.092(3) Uiso 0.59 1 d P B 1
H37A H 0.1231 0.0997 0.2784 0.139 Uiso 0.59 1 calc PR B 1
H37B H 0.2084 0.1769 0.3111 0.139 Uiso 0.59 1 calc PR B 1
H37C H 0.2150 0.0778 0.3116 0.139 Uiso 0.59 1 calc PR B 1
C37B C 0.202(3) 0.116(2) 0.1984(11) 0.129(8) Uiso 0.41 1 d P B 2
H37D H 0.1257 0.0947 0.2070 0.193 Uiso 0.41 1 calc PR B 2
H37E H 0.2215 0.0694 0.1805 0.193 Uiso 0.41 1 calc PR B 2
H37F H 0.2149 0.1682 0.1770 0.193 Uiso 0.41 1 calc PR B 2
O15 O 0.7459(3) 0.5108(3) 0.26094(16) 0.0656(9) Uani 1 1 d . . .
H151 H 0.7669 0.5398 0.2301 0.079 Uiso 1 1 calc R . .
C38 C 0.7707(8) 0.5680(6) 0.3066(4) 0.101(2) Uani 1 1 d . . .
H38A H 0.8067 0.6297 0.2974 0.152 Uiso 1 1 calc R . .
H38B H 0.8186 0.5483 0.3292 0.152 Uiso 1 1 calc R . .
H38C H 0.7034 0.5640 0.3236 0.152 Uiso 1 1 calc R . .
O16 O 0.7781(3) 0.0760(3) 0.25591(16) 0.0703(10) Uani 1 1 d . . .
H161 H 0.7408 0.0139 0.2550 0.084 Uiso 1 1 calc R . .
C39 C 0.9015(3) 0.1080(3) 0.25749(16) 0.198(8) Uani 1 1 d R . .
H39A H 0.9281 0.0567 0.2573 0.297 Uiso 1 1 calc R . .
H39B H 0.9279 0.1440 0.2881 0.297 Uiso 1 1 calc R . .
H39C H 0.9279 0.1441 0.2281 0.297 Uiso 1 1 calc R . .
Fe4 Fe 0.14039(6) 0.24661(6) 0.46866(3) 0.0590(2) Uani 1 1 d . . .
Cl41 Cl 0.30069(13) 0.22419(11) 0.46160(7) 0.0745(4) Uani 1 1 d . . .
Cl42 Cl 0.16164(14) 0.38945(10) 0.45354(6) 0.0720(4) Uani 1 1 d . . .
Cl43 Cl 0.09331(14) 0.22071(14) 0.54884(6) 0.0816(4) Uani 1 1 d . . .
Cl44 Cl 0.01540(15) 0.15521(12) 0.41782(8) 0.0840(5) Uani 1 1 d . . .
Fe5 Fe 0.14409(7) 0.25634(6) 0.02805(3) 0.0614(2) Uani 1 1 d . . .
Cl51 Cl 0.30387(13) 0.23140(13) 0.03455(7) 0.0801(4) Uani 1 1 d . . .
Cl52 Cl 0.08760(14) 0.22777(15) -0.05215(6) 0.0828(4) Uani 1 1 d . . .
Cl53 Cl 0.02329(14) 0.16784(12) 0.07777(6) 0.0768(4) Uani 1 1 d . . .
Cl54 Cl 0.1769(2) 0.40062(13) 0.04560(8) 0.0995(6) Uani 1 1 d . . .
Fe6 Fe 0.63158(7) 0.23601(6) 0.49602(3) 0.0619(2) Uani 1 1 d . . .
Cl61 Cl 0.59012(13) 0.24470(12) 0.41456(6) 0.0713(4) Uani 1 1 d . . .
Cl62 Cl 0.64576(16) 0.36536(11) 0.53458(6) 0.0783(4) Uani 1 1 d . . .
Cl63 Cl 0.50495(15) 0.12225(11) 0.52996(7) 0.0786(4) Uani 1 1 d . . .
Cl64 Cl 0.79434(16) 0.21652(16) 0.50182(7) 0.0922(6) Uani 1 1 d . . .
Fe7 Fe 0.62203(7) 0.23320(6) 0.00839(3) 0.0627(2) Uani 1 1 d . . .
Cl71 Cl 0.58209(12) 0.24555(11) 0.08950(5) 0.0664(3) Uani 1 1 d . . .
Cl72 Cl 0.63084(14) 0.35912(12) -0.03030(6) 0.0738(4) Uani 1 1 d . . .
Cl73 Cl 0.49510(17) 0.11813(13) -0.02863(7) 0.0874(5) Uani 1 1 d . . .
Cl74 Cl 0.78328(16) 0.21205(16) 0.00804(7) 0.0915(6) Uani 1 1 d . . .
Fe8 Fe 0.43351(7) 0.74314(6) 0.24980(3) 0.0649(2) Uani 1 1 d . . .
Cl81 Cl 0.34663(15) 0.68433(13) 0.17874(6) 0.0802(4) Uani 1 1 d . . .
Cl82 Cl 0.34787(16) 0.69874(14) 0.32062(6) 0.0835(5) Uani 1 1 d . . .
Cl83 Cl 0.59051(16) 0.71235(18) 0.25438(7) 0.0955(6) Uani 1 1 d . . .
Cl84 Cl 0.4617(2) 0.88923(13) 0.24627(9) 0.1088(7) Uani 1 1 d . . .
Fe9 Fe 0.18657(7) 0.41349(7) 0.24965(3) 0.0664(2) Uani 1 1 d . . .
Cl91 Cl 0.36490(12) 0.48309(10) 0.25344(5) 0.0645(3) Uani 1 1 d . . .
Cl92 Cl 0.14845(14) 0.32330(14) 0.18209(7) 0.0833(5) Uani 1 1 d . . .
Cl93 Cl 0.13941(15) 0.33539(15) 0.31875(7) 0.0879(5) Uani 1 1 d . . .
Cl94 Cl 0.09162(18) 0.50904(17) 0.24406(7) 0.0997(6) Uani 1 1 d . . .
Fe10 Fe 0.95794(11) 0.79239(10) 0.22870(5) 0.0802(3) Uani 0.84 1 d P C 1
Cl11 Cl 1.12477(19) 0.7830(2) 0.23867(11) 0.1030(7) Uani 0.84 1 d P C 1
Cl12 Cl 0.8559(2) 0.66879(17) 0.18779(8) 0.0951(7) Uani 0.84 1 d P C 1
Cl13 Cl 0.9003(2) 0.81014(19) 0.30659(9) 0.0940(6) Uani 0.84 1 d P C 1
Cl14 Cl 0.9548(3) 0.9057(2) 0.18172(13) 0.1204(9) Uani 0.84 1 d P C 1
Fe11 Fe 0.9519(6) 0.7574(6) 0.2471(3) 0.0802(3) Uani 0.16 1 d P D 2
O41A O 0.1611(11) 0.0959(10) 0.1610(5) 0.138(4) Uiso 0.65 1 d P E 1
O41B O 0.1542(18) 0.1069(16) 0.3253(8) 0.123(6) Uiso 0.35 1 d P F 2
O42 O 0.7314(11) -0.0617(7) 0.3218(4) 0.186(4) Uani 1 1 d DU . .
C42 C 0.7677(15) -0.0288(14) 0.3774(6) 0.180(6) Uani 1 1 d DU . .
O43 O 0.745(2) -0.043(2) 0.1709(10) 0.387(14) Uiso 1 1 d D . .
C43 C 0.764(3) -0.005(2) 0.1157(11) 0.283(13) Uiso 1 1 d D . .

loop_
_atom_site_aniso_label
_atom_site_aniso_U_11
_atom_site_aniso_U_22
_atom_site_aniso_U_33
_atom_site_aniso_U_23
_atom_site_aniso_U_13
_atom_site_aniso_U_12
Fe1 0.0479(4) 0.0437(4) 0.0636(4) 0.0044(3) -0.0021(3) 0.0273(3)
Fe2 0.0459(3) 0.0456(4) 0.0611(4) 0.0055(3) -0.0014(3) 0.0278(3)
Fe3 0.0508(4) 0.0474(4) 0.0672(4) 0.0050(3) -0.0016(3) 0.0316(3)
O1 0.0491(17) 0.0456(17) 0.0643(19) 0.0044(14) -0.0007(14) 0.0291(14)
O2 0.0538(19) 0.049(2) 0.069(2) 0.0020(16) 0.0037(15) 0.0273(16)
O3 0.0539(19) 0.0505(19) 0.065(2) 0.0042(15) 0.0031(15) 0.0308(16)
C1 0.052(3) 0.053(3) 0.058(3) 0.008(2) -0.001(2) 0.033(2)
C2 0.059(3) 0.058(3) 0.065(3) 0.004(2) 0.004(2) 0.034(2)
N1 0.064(2) 0.056(2) 0.061(2) -0.0028(19) -0.0056(19) 0.039(2)
C3 0.064(3) 0.060(3) 0.067(3) 0.003(2) -0.006(2) 0.037(3)
N2 0.070(3) 0.060(3) 0.069(3) -0.006(2) -0.013(2) 0.038(2)
C4 0.101(5) 0.072(4) 0.097(5) -0.014(3) -0.047(4) 0.046(4)
C5 0.115(6) 0.069(4) 0.085(4) -0.003(3) -0.038(4) 0.051(4)
C6 0.085(4) 0.055(3) 0.086(4) -0.007(3) -0.017(3) 0.031(3)
O4 0.0528(18) 0.052(2) 0.072(2) 0.0090(16) -0.0066(16) 0.0290(16)
O5 0.0528(19) 0.0507(19) 0.065(2) 0.0092(15) -0.0027(15) 0.0294(16)
C7 0.049(3) 0.052(3) 0.057(3) 0.005(2) 0.000(2) 0.032(2)
C8 0.052(3) 0.057(3) 0.065(3) 0.009(2) -0.005(2) 0.031(2)
N3 0.058(2) 0.057(3) 0.062(2) 0.0095(19) 0.0026(18) 0.039(2)
C9 0.066(3) 0.058(3) 0.070(3) 0.012(3) 0.009(3) 0.032(3)
N4 0.066(3) 0.067(3) 0.068(3) 0.017(2) 0.006(2) 0.040(2)
C10 0.084(4) 0.081(4) 0.079(4) 0.016(3) 0.019(3) 0.045(4)
C11 0.093(4) 0.071(4) 0.069(3) 0.011(3) 0.014(3) 0.051(4)
C12 0.082(4) 0.061(4) 0.093(4) 0.011(3) 0.004(3) 0.027(3)
O6 0.0532(19) 0.055(2) 0.069(2) 0.0050(16) -0.0055(15) 0.0297(16)
O7 0.063(2) 0.060(2) 0.084(2) -0.0001(19) -0.0135(18) 0.0383(19)
C13 0.052(3) 0.058(3) 0.064(3) 0.004(2) -0.001(2) 0.033(2)
C14 0.056(3) 0.059(3) 0.069(3) 0.001(2) -0.009(2) 0.032(2)
N5 0.055(2) 0.071(3) 0.057(2) 0.002(2) -0.0039(18) 0.037(2)
C15 0.062(3) 0.069(4) 0.073(3) -0.003(3) 0.006(3) 0.031(3)
N6 0.064(3) 0.066(3) 0.075(3) -0.004(2) 0.000(2) 0.029(2)
C16 0.100(5) 0.087(5) 0.080(4) -0.011(4) 0.015(4) 0.037(4)
C17 0.102(5) 0.077(5) 0.077(4) -0.005(3) 0.027(4) 0.035(4)
C18 0.078(5) 0.078(5) 0.142(7) -0.005(5) 0.016(5) 0.016(4)
O8 0.0507(18) 0.054(2) 0.070(2) 0.0095(16) 0.0060(15) 0.0269(16)
O9 0.060(2) 0.064(2) 0.085(2) 0.0139(19) 0.0117(18) 0.0408(18)
C19 0.051(3) 0.063(3) 0.071(3) 0.003(2) -0.005(2) 0.035(2)
C20 0.072(3) 0.063(3) 0.070(3) 0.006(3) 0.005(3) 0.041(3)
N7 0.056(3) 0.075(3) 0.063(3) 0.010(2) 0.0026(19) 0.038(2)
C21 0.058(3) 0.096(5) 0.077(4) 0.023(3) -0.002(3) 0.038(3)
N8 0.054(3) 0.080(3) 0.088(3) 0.025(3) 0.005(2) 0.026(2)
C22 0.092(5) 0.086(5) 0.133(7) 0.038(5) -0.045(5) 0.017(4)
C23 0.083(5) 0.091(6) 0.148(7) 0.024(5) -0.046(5) 0.034(4)
C24 0.074(5) 0.095(6) 0.178(9) 0.046(6) 0.008(5) 0.020(4)
O10 0.065(2) 0.059(2) 0.079(2) 0.0129(18) 0.0022(18) 0.0387(18)
O11 0.058(2) 0.0495(19) 0.076(2) 0.0110(16) 0.0011(16) 0.0307(16)
C25 0.061(3) 0.043(3) 0.068(3) 0.009(2) 0.001(2) 0.026(2)
C26 0.063(3) 0.059(3) 0.081(4) 0.021(3) 0.005(3) 0.032(3)
N9 0.062(3) 0.056(3) 0.081(3) 0.020(2) 0.005(2) 0.029(2)
C27 0.063(3) 0.053(3) 0.089(4) 0.018(3) 0.005(3) 0.028(3)
N10 0.068(3) 0.054(3) 0.110(4) 0.023(3) 0.017(3) 0.032(2)
C28 0.061(4) 0.070(4) 0.136(7) 0.020(4) -0.007(4) 0.017(3)
C29 0.083(5) 0.067(4) 0.092(5) 0.003(3) -0.006(4) 0.018(3)
C30 0.107(6) 0.071(5) 0.170(8) 0.037(5) 0.059(6) 0.054(4)
O12 0.065(2) 0.060(2) 0.076(2) -0.0068(18) -0.0093(18) 0.0380(19)
O13 0.059(2) 0.052(2) 0.074(2) -0.0005(16) -0.0027(16) 0.0322(17)
C31 0.066(3) 0.045(3) 0.066(3) 0.004(2) 0.002(2) 0.032(2)
C32 0.072(4) 0.062(3) 0.071(3) -0.007(3) -0.008(3) 0.035(3)
N11 0.063(3) 0.057(3) 0.069(3) -0.003(2) -0.006(2) 0.028(2)
C33 0.072(4) 0.060(3) 0.078(4) 0.003(3) -0.003(3) 0.035(3)
N12 0.077(3) 0.061(3) 0.088(3) -0.007(3) -0.015(3) 0.038(3)
C34 0.078(4) 0.079(5) 0.101(5) 0.009(4) -0.011(4) 0.017(4)
C35 0.074(4) 0.080(4) 0.078(4) 0.009(3) -0.007(3) 0.018(3)
C36 0.091(5) 0.073(4) 0.136(7) -0.010(4) -0.046(5) 0.042(4)
O14 0.0499(19) 0.066(2) 0.083(2) 0.0041(19) -0.0051(17) 0.0237(17)
O15 0.067(2) 0.048(2) 0.084(3) 0.0046(18) 0.0003(19) 0.0215(17)
C38 0.104(6) 0.085(5) 0.120(6) 0.000(5) -0.007(5) 0.037(5)
O16 0.072(2) 0.062(2) 0.095(3) 0.006(2) -0.001(2) 0.047(2)
C39 0.116(9) 0.222(16) 0.30(2) -0.091(15) -0.056(11) 0.121(11)
Fe4 0.0582(4) 0.0573(4) 0.0698(5) 0.0097(3) -0.0020(3) 0.0300(4)
Cl41 0.0632(8) 0.0713(9) 0.1016(11) 0.0172(8) 0.0119(7) 0.0380(7)
Cl42 0.0911(10) 0.0582(8) 0.0776(9) 0.0047(6) -0.0073(7) 0.0395(7)
Cl43 0.0717(9) 0.1013(12) 0.0778(9) 0.0230(8) 0.0094(7) 0.0343(9)
Cl44 0.0820(10) 0.0680(9) 0.1018(12) 0.0056(8) -0.0239(9) 0.0247(8)
Fe5 0.0652(5) 0.0592(5) 0.0687(5) 0.0025(4) -0.0025(4) 0.0324(4)
Cl51 0.0654(8) 0.0798(10) 0.1021(11) -0.0003(8) -0.0137(8) 0.0341(8)
Cl52 0.0734(9) 0.1053(13) 0.0711(9) 0.0019(8) -0.0076(7) 0.0306(9)
Cl53 0.0748(9) 0.0771(10) 0.0809(9) 0.0034(7) 0.0067(7) 0.0270(8)
Cl54 0.1542(19) 0.0635(10) 0.0948(12) 0.0063(8) 0.0161(12) 0.0534(11)
Fe6 0.0696(5) 0.0641(5) 0.0672(5) 0.0125(4) 0.0011(4) 0.0422(4)
Cl61 0.0801(9) 0.0846(10) 0.0662(8) 0.0102(7) -0.0004(6) 0.0499(8)
Cl62 0.0997(12) 0.0662(9) 0.0795(9) 0.0062(7) 0.0024(8) 0.0408(8)
Cl63 0.0910(10) 0.0659(9) 0.0872(10) 0.0211(7) -0.0012(8) 0.0359(8)
Cl64 0.0849(11) 0.1230(15) 0.0965(11) 0.0253(10) 0.0019(9) 0.0713(11)
Fe7 0.0696(5) 0.0667(5) 0.0667(5) 0.0013(4) 0.0030(4) 0.0425(4)
Cl71 0.0695(8) 0.0751(9) 0.0672(8) 0.0037(6) 0.0045(6) 0.0408(7)
Cl72 0.0867(10) 0.0731(9) 0.0748(9) 0.0077(7) 0.0027(7) 0.0441(8)
Cl73 0.0984(12) 0.0751(10) 0.0921(11) -0.0171(8) 0.0079(9) 0.0329(9)
Cl74 0.0881(11) 0.1256(16) 0.0905(11) 0.0048(10) 0.0070(9) 0.0757(12)
Fe8 0.0723(5) 0.0642(5) 0.0693(5) 0.0061(4) -0.0035(4) 0.0377(4)
Cl81 0.0894(11) 0.0855(11) 0.0802(9) -0.0053(8) -0.0153(8) 0.0499(9)
Cl82 0.0881(11) 0.1043(13) 0.0792(9) 0.0179(9) 0.0108(8) 0.0590(10)
Cl83 0.0744(10) 0.1427(18) 0.0863(11) 0.0058(11) -0.0012(8) 0.0585(11)
Cl84 0.156(2) 0.0581(9) 0.1096(14) 0.0070(9) -0.0200(13) 0.0306(11)
Fe9 0.0618(5) 0.0859(6) 0.0640(5) 0.0026(4) 0.0015(4) 0.0412(4)
Cl91 0.0664(8) 0.0631(8) 0.0727(8) 0.0039(6) -0.0003(6) 0.0330(6)
Cl92 0.0660(9) 0.1062(13) 0.0842(10) -0.0163(9) -0.0087(7) 0.0377(9)
Cl93 0.0747(10) 0.1145(14) 0.0821(10) 0.0214(9) 0.0113(8) 0.0392(10)
Cl94 0.1099(14) 0.1335(17) 0.0924(11) 0.0085(11) 0.0088(10) 0.0900(14)
Fe10 0.0759(7) 0.0866(9) 0.0802(8) 0.0149(6) 0.0045(6) 0.0280(6)
Cl11 0.0717(12) 0.130(2) 0.1176(18) 0.0046(15) 0.0008(11) 0.0463(13)
Cl12 0.1072(16) 0.0882(14) 0.0750(12) 0.0149(10) -0.0025(11) 0.0092(12)
Cl13 0.0899(14) 0.1051(17) 0.0941(14) 0.0003(12) 0.0052(11) 0.0409(13)
Cl14 0.142(2) 0.1014(19) 0.138(2) 0.0181(16) 0.0035(18) 0.0659(19)
Fe11 0.0759(7) 0.0866(9) 0.0802(8) 0.0149(6) 0.0045(6) 0.0280(6)
O42 0.247(12) 0.124(7) 0.216(9) 0.012(6) -0.051(9) 0.105(8)
C42 0.159(13) 0.218(18) 0.178(10) 0.040(11) -0.021(10) 0.084(13)

loop_
_atom_type_symbol
_atom_type_description
_atom_type_scat_dispersion_real
_atom_type_scat_dispersion_imag
_atom_type_scat_source
C C 0.0033 0.0016 'International Tables Vol C Tables 4.2.6.8 and 6.1.1.4'
H H 0.0000 0.0000 'International Tables Vol C Tables 4.2.6.8 and 6.1.1.4'
N N 0.0061 0.0033 'International Tables Vol C Tables 4.2.6.8 and 6.1.1.4'
O O 0.0106 0.0060 'International Tables Vol C Tables 4.2.6.8 and 6.1.1.4'
Cl Cl 0.1484 0.1585 'International Tables Vol C Tables 4.2.6.8 and 6.1.1.4'
Fe Fe 0.3463 0.8444 'International Tables Vol C Tables 4.2.6.8 and 6.1.1.4'

loop_
_geom_angle_atom_site_label_1
_geom_angle_atom_site_label_2
_geom_angle_atom_site_label_3
_geom_angle
O1 Fe1 O4 94.18(14)
O1 Fe1 O2 94.62(14)
O4 Fe1 O2 91.63(15)
O1 Fe1 O13 95.61(14)
O4 Fe1 O13 88.22(15)
O2 Fe1 O13 169.75(15)
O1 Fe1 O11 95.46(14)
O4 Fe1 O11 170.36(15)
O2 Fe1 O11 87.41(15)
O13 Fe1 O11 91.02(15)
O1 Fe1 O14 179.89(18)
O4 Fe1 O14 85.76(16)
O2 Fe1 O14 85.28(16)
O13 Fe1 O14 84.49(16)
O11 Fe1 O14 84.59(16)
O1 Fe2 O3 95.32(15)
O1 Fe2 O8 96.33(15)
O3 Fe2 O8 168.22(15)
O1 Fe2 O5 97.46(14)
O3 Fe2 O5 90.97(14)
O8 Fe2 O5 85.77(14)
O1 Fe2 O6 95.71(14)
O3 Fe2 O6 88.14(14)
O8 Fe2 O6 92.46(14)
O5 Fe2 O6 166.82(15)
O1 Fe2 O15 177.87(16)
O3 Fe2 O15 83.32(16)
O8 Fe2 O15 85.08(16)
O5 Fe2 O15 84.22(15)
O6 Fe2 O15 82.62(16)
O1 Fe3 O10 94.84(14)
O1 Fe3 O12 93.62(14)
O10 Fe3 O12 94.49(18)
O1 Fe3 O9 94.82(14)
O10 Fe3 O9 170.10(14)
O12 Fe3 O9 87.06(18)
O1 Fe3 O7 95.50(14)
O10 Fe3 O7 85.74(18)
O12 Fe3 O7 170.82(14)
O9 Fe3 O7 91.17(18)
O1 Fe3 O16 178.13(17)
O10 Fe3 O16 84.43(16)
O12 Fe3 O16 84.72(16)
O9 Fe3 O16 85.98(16)
O7 Fe3 O16 86.17(16)
Fe2 O1 Fe3 119.80(17)
Fe2 O1 Fe1 120.37(15)
Fe3 O1 Fe1 119.83(17)
C1 O2 Fe1 131.8(3)
C1 O3 Fe2 131.7(3)
O3 C1 O2 127.1(5)
O3 C1 C2 118.6(5)
O2 C1 C2 114.3(5)
N1 C2 C1 114.1(5)
N1 C2 H2A 108.7
C1 C2 H2A 108.7
N1 C2 H2B 108.7
C1 C2 H2B 108.7
H2A C2 H2B 107.6
C3 N1 C5 107.8(5)
C3 N1 C2 126.7(4)
C5 N1 C2 125.4(5)
N2 C3 N1 109.0(5)
N2 C3 H3A 125.5
N1 C3 H3A 125.5
C3 N2 C4 108.5(5)
C3 N2 C6 125.6(5)
C4 N2 C6 125.9(5)
C5 C4 N2 106.8(5)
C5 C4 H4A 126.6
N2 C4 H4A 126.6
C4 C5 N1 107.9(5)
C4 C5 H5A 126.1
N1 C5 H5A 126.1
N2 C6 H6A 109.5
N2 C6 H6B 109.5
H6A C6 H6B 109.5
N2 C6 H6C 109.5
H6A C6 H6C 109.5
H6B C6 H6C 109.5
C7 O4 Fe1 133.5(3)
C7 O5 Fe2 129.0(3)
O5 C7 O4 127.7(4)
O5 C7 C8 119.4(5)
O4 C7 C8 112.9(4)
N3 C8 C7 114.0(4)
N3 C8 H8A 108.8
C7 C8 H8A 108.8
N3 C8 H8B 108.8
C7 C8 H8B 108.8
H8A C8 H8B 107.7
C9 N3 C11 108.0(5)
C9 N3 C8 127.0(4)
C11 N3 C8 125.0(5)
N4 C9 N3 109.2(5)
N4 C9 H9A 125.4
N3 C9 H9A 125.4
C9 N4 C10 107.4(5)
C9 N4 C12 126.6(5)
C10 N4 C12 125.8(5)
C11 C10 N4 108.1(6)
C11 C10 H10A 126.0
N4 C10 H10A 126.0
C10 C11 N3 107.3(6)
C10 C11 H11A 126.4
N3 C11 H11A 126.4
N4 C12 H12A 109.5
N4 C12 H12B 109.5
H12A C12 H12B 109.5
N4 C12 H12C 109.5
H12A C12 H12C 109.5
H12B C12 H12C 109.5
C13 O6 Fe2 132.1(4)
C13 O7 Fe3 131.2(3)
O7 C13 O6 126.3(5)
O7 C13 C14 114.8(4)
O6 C13 C14 118.9(5)
N5 C14 C13 113.6(4)
N5 C14 H14A 108.8
C13 C14 H14A 108.8
N5 C14 H14B 108.8
C13 C14 H14B 108.8
H14A C14 H14B 107.7
C15 N5 C17 107.8(6)
C15 N5 C14 125.6(5)
C17 N5 C14 126.6(6)
N5 C15 N6 110.1(5)
N5 C15 H15A 125.0
N6 C15 H15A 125.0
C15 N6 C16 107.1(6)
C15 N6 C18 124.8(6)
C16 N6 C18 128.1(6)
N6 C16 C17 108.6(6)
N6 C16 H16A 125.7
C17 C16 H16A 125.7
C16 C17 N5 106.4(6)
C16 C17 H17A 126.8
N5 C17 H17A 126.8
N6 C18 H18A 109.5
N6 C18 H18B 109.5
H18A C18 H18B 109.5
N6 C18 H18C 109.5
H18A C18 H18C 109.5
H18B C18 H18C 109.5
C19 O8 Fe2 129.5(4)
C19 O9 Fe3 133.2(3)
O8 C19 O9 126.2(5)
O8 C19 C20 120.5(5)
O9 C19 C20 113.3(4)
N7 C20 C19 114.0(5)
N7 C20 H20A 108.8
C19 C20 H20A 108.8
N7 C20 H20B 108.8
C19 C20 H20B 108.8
H20A C20 H20B 107.7
C21 N7 C23 108.0(6)
C21 N7 C20 126.2(5)
C23 N7 C20 125.7(6)
N7 C21 N8 110.6(5)
N7 C21 H21A 124.7
N8 C21 H21A 124.7
C21 N8 C22 107.0(6)
C21 N8 C24 126.5(6)
C22 N8 C24 126.5(6)
C23 C22 N8 107.9(6)
C23 C22 H22A 126.1
N8 C22 H22A 126.1
C22 C23 N7 106.4(7)
C22 C23 H23A 126.8
N7 C23 H23A 126.8
N8 C24 H24A 109.5
N8 C24 H24B 109.5
H24A C24 H24B 109.5
N8 C24 H24C 109.5
H24A C24 H24C 109.5
H24B C24 H24C 109.5
C25 O10 Fe3 133.9(3)
C25 O11 Fe1 131.4(4)
O10 C25 O11 126.0(5)
O10 C25 C26 114.3(4)
O11 C25 C26 119.7(5)
N9 C26 C25 114.3(4)
N9 C26 H26A 108.7
C25 C26 H26A 108.7
N9 C26 H26B 108.7
C25 C26 H26B 108.7
H26A C26 H26B 107.6
C27 N9 C29 109.3(6)
C27 N9 C26 125.5(6)
C29 N9 C26 125.2(6)
N9 C27 N10 109.2(6)
N9 C27 H27A 125.4
N10 C27 H27A 125.4
C27 N10 C28 107.4(6)
C27 N10 C30 125.3(7)
C28 N10 C30 127.2(7)
C29 C28 N10 108.6(6)
C29 C28 H28A 125.7
N10 C28 H28A 125.7
C28 C29 N9 105.4(7)
C28 C29 H29A 127.3
N9 C29 H29A 127.3
N10 C30 H30A 109.5
N10 C30 H30B 109.5
H30A C30 H30B 109.5
N10 C30 H30C 109.5
H30A C30 H30C 109.5
H30B C30 H30C 109.5
C31 O12 Fe3 132.8(3)
C31 O13 Fe1 130.4(4)
O12 C31 O13 127.6(5)
O12 C31 C32 113.3(4)
O13 C31 C32 119.1(5)
N11 C32 C31 113.6(5)
N11 C32 H32A 108.8
C31 C32 H32A 108.8
N11 C32 H32B 108.8
C31 C32 H32B 108.8
H32A C32 H32B 107.7
C33 N11 C35 108.9(5)
C33 N11 C32 125.3(5)
C35 N11 C32 125.8(5)
N12 C33 N11 108.3(6)
N12 C33 H33A 125.8
N11 C33 H33A 125.8
C33 N12 C34 108.4(5)
C33 N12 C36 126.0(6)
C34 N12 C36 125.6(7)
C35 C34 N12 107.9(7)
C35 C34 H34A 126.1
N12 C34 H34A 126.1
C34 C35 N11 106.5(6)
C34 C35 H35A 126.8
N11 C35 H35A 126.8
N12 C36 H36A 109.5
N12 C36 H36B 109.5
H36A C36 H36B 109.5
N12 C36 H36C 109.5
H36A C36 H36C 109.5
H36B C36 H36C 109.5
C37A O14 C37B 107.6(13)
C37A O14 Fe1 126.6(6)
C37B O14 Fe1 125.7(12)
C37A O14 H141 116.7
C37B O14 H141 9.2
Fe1 O14 H141 116.7
C37A O14 H142 7.8
C37B O14 H142 115.0
Fe1 O14 H142 119.2
H141 O14 H142 124.0
O14 C37A H142 12.8
O14 C37A H37A 109.5
H142 C37A H37A 121.3
O14 C37A H37B 109.5
H142 C37A H37B 99.2
H37A C37A H37B 109.5
O14 C37A H37C 109.5
H142 C37A H37C 107.1
H37A C37A H37C 109.5
H37B C37A H37C 109.5
O14 C37B H37D 109.5
O14 C37B H37E 109.5
H37D C37B H37E 109.5
O14 C37B H37F 109.5
H37D C37B H37F 109.5
H37E C37B H37F 109.5
C38 O15 Fe2 127.5(5)
C38 O15 H151 116.2
Fe2 O15 H151 116.2
O15 C38 H38A 109.5
O15 C38 H38B 109.5
H38A C38 H38B 109.5
O15 C38 H38C 109.5
H38A C38 H38C 109.5
H38B C38 H38C 109.5
C39 O16 Fe3 121.93(13)
C39 O16 H161 119.0
Fe3 O16 H161 119.0
O16 C39 H39A 109.5
O16 C39 H39B 109.5
H39A C39 H39B 109.5
O16 C39 H39C 109.5
H39A C39 H39C 109.5
H39B C39 H39C 109.5
Cl44 Fe4 Cl41 111.36(8)
Cl44 Fe4 Cl42 112.06(7)
Cl41 Fe4 Cl42 108.48(7)
Cl44 Fe4 Cl43 109.92(8)
Cl41 Fe4 Cl43 106.48(7)
Cl42 Fe4 Cl43 108.34(8)
Cl53 Fe5 Cl54 113.38(8)
Cl53 Fe5 Cl52 109.70(8)
Cl54 Fe5 Cl52 109.38(9)
Cl53 Fe5 Cl51 111.22(7)
Cl54 Fe5 Cl51 106.35(9)
Cl52 Fe5 Cl51 106.54(7)
Cl62 Fe6 Cl64 107.24(9)
Cl62 Fe6 Cl63 111.93(8)
Cl64 Fe6 Cl63 110.77(8)
Cl62 Fe6 Cl61 108.94(7)
Cl64 Fe6 Cl61 108.28(7)
Cl63 Fe6 Cl61 109.59(8)
Cl74 Fe7 Cl72 109.79(8)
Cl74 Fe7 Cl73 110.86(8)
Cl72 Fe7 Cl73 110.41(8)
Cl74 Fe7 Cl71 106.76(7)
Cl72 Fe7 Cl71 109.23(6)
Cl73 Fe7 Cl71 109.71(8)
Cl81 Fe8 Cl82 116.89(9)
Cl81 Fe8 Cl84 106.26(8)
Cl82 Fe8 Cl84 106.46(9)
Cl81 Fe8 Cl83 108.54(8)
Cl82 Fe8 Cl83 107.33(7)
Cl84 Fe8 Cl83 111.39(11)
Cl93 Fe9 Cl92 110.20(9)
Cl93 Fe9 Cl91 108.88(7)
Cl92 Fe9 Cl91 108.39(7)
Cl93 Fe9 Cl94 108.46(8)
Cl92 Fe9 Cl94 108.87(8)
Cl91 Fe9 Cl94 112.04(9)
Cl14 Fe10 Cl11 112.21(14)
Cl14 Fe10 Cl12 106.58(13)
Cl11 Fe10 Cl12 107.92(13)
Cl14 Fe10 Cl13 109.87(13)
Cl11 Fe10 Cl13 106.47(11)
Cl12 Fe10 Cl13 113.89(11)

loop_
_geom_bond_atom_site_label_1
_geom_bond_atom_site_label_2
_geom_bond_distance
Fe1 O1 1.925(3)
Fe1 O4 2.010(3)
Fe1 O2 2.016(4)
Fe1 O13 2.020(4)
Fe1 O11 2.026(4)
Fe1 O14 2.036(4)
Fe2 O1 1.880(3)
Fe2 O3 2.020(3)
Fe2 O8 2.020(3)
Fe2 O5 2.025(3)
Fe2 O6 2.029(3)
Fe2 O15 2.079(4)
Fe3 O1 1.923(3)
Fe3 O10 1.991(4)
Fe3 O12 1.997(4)
Fe3 O9 2.003(4)
Fe3 O7 2.009(4)
Fe3 O16 2.056(3)
O2 C1 1.252(6)
O3 C1 1.244(6)
C1 C2 1.516(7)
C2 N1 1.440(8)
C2 H2A 0.9700
C2 H2B 0.9700
N1 C3 1.327(7)
N1 C5 1.367(8)
C3 N2 1.324(8)
C3 H3A 0.9300
N2 C4 1.369(8)
N2 C6 1.464(8)
C4 C5 1.343(11)
C4 H4A 0.9300
C5 H5A 0.9300
C6 H6A 0.9600
C6 H6B 0.9600
C6 H6C 0.9600
O4 C7 1.253(6)
O5 C7 1.252(6)
C7 C8 1.525(6)
C8 N3 1.457(7)
C8 H8A 0.9700
C8 H8B 0.9700
N3 C9 1.329(8)
N3 C11 1.371(7)
C9 N4 1.318(8)
C9 H9A 0.9300
N4 C10 1.378(8)
N4 C12 1.449(8)
C10 C11 1.324(10)
C10 H10A 0.9300
C11 H11A 0.9300
C12 H12A 0.9600
C12 H12B 0.9600
C12 H12C 0.9600
O6 C13 1.265(6)
O7 C13 1.261(7)
C13 C14 1.501(7)
C14 N5 1.448(8)
C14 H14A 0.9700
C14 H14B 0.9700
N5 C15 1.294(8)
N5 C17 1.363(8)
C15 N6 1.324(8)
C15 H15A 0.9300
N6 C16 1.332(9)
N6 C18 1.496(10)
C16 C17 1.334(11)
C16 H16A 0.9300
C17 H17A 0.9300
C18 H18A 0.9600
C18 H18B 0.9600
C18 H18C 0.9600
O8 C19 1.246(6)
O9 C19 1.255(7)
C19 C20 1.496(8)
C20 N7 1.454(8)
C20 H20A 0.9700
C20 H20B 0.9700
N7 C21 1.302(9)
N7 C23 1.370(8)
C21 N8 1.312(8)
C21 H21A 0.9300
N8 C22 1.368(9)
N8 C24 1.475(10)
C22 C23 1.341(12)
C22 H22A 0.9300
C23 H23A 0.9300
C24 H24A 0.9600
C24 H24B 0.9600
C24 H24C 0.9600
O10 C25 1.257(7)
O11 C25 1.261(6)
C25 C26 1.499(7)
C26 N9 1.452(7)
C26 H26A 0.9700
C26 H26B 0.9700
N9 C27 1.312(8)
N9 C29 1.386(9)
C27 N10 1.328(8)
C27 H27A 0.9300
N10 C28 1.373(11)
N10 C30 1.451(10)
C28 C29 1.346(11)
C28 H28A 0.9300
C29 H29A 0.9300
C30 H30A 0.9600
C30 H30B 0.9600
C30 H30C 0.9600
O12 C31 1.253(7)
O13 C31 1.258(6)
C31 C32 1.521(8)
C32 N11 1.451(8)
C32 H32A 0.9700
C32 H32B 0.9700
N11 C33 1.329(7)
N11 C35 1.367(9)
C33 N12 1.325(9)
C33 H33A 0.9300
N12 C34 1.362(10)
N12 C36 1.477(8)
C34 C35 1.345(10)
C34 H34A 0.9300
C35 H35A 0.9300
C36 H36A 0.9600
C36 H36B 0.9600
C36 H36C 0.9600
O14 C37A 1.477(15)
O14 C37B 1.52(3)
O14 H141 0.9300
O14 H142 0.9299
C37A H142 0.5703
C37A H37A 0.9600
C37A H37B 0.9600
C37A H37C 0.9600
C37B H37D 0.9600
C37B H37E 0.9600
C37B H37F 0.9600
O15 C38 1.445(10)
O15 H151 0.9300
C38 H38A 0.9600
C38 H38B 0.9600
C38 H38C 0.9600
O16 C39 1.4934
O16 H161 0.9300
C39 H39A 0.9600
C39 H39B 0.9600
C39 H39C 0.9600
Fe4 Cl44 2.179(2)
Fe4 Cl41 2.1896(15)
Fe4 Cl42 2.1918(16)
Fe4 Cl43 2.1991(18)
Fe5 Cl53 2.1805(19)
Fe5 Cl54 2.186(2)
Fe5 Cl52 2.1933(18)
Fe5 Cl51 2.1938(17)
Fe6 Cl62 2.1880(19)
Fe6 Cl64 2.1917(17)
Fe6 Cl63 2.197(2)
Fe6 Cl61 2.1976(16)
Fe7 Cl74 2.1819(17)
Fe7 Cl72 2.1871(18)
Fe7 Cl73 2.193(2)
Fe7 Cl71 2.2093(16)
Fe8 Cl81 2.1749(19)
Fe8 Cl82 2.1774(19)
Fe8 Cl84 2.187(2)
Fe8 Cl83 2.2007(18)
Fe9 Cl93 2.178(2)
Fe9 Cl92 2.1848(19)
Fe9 Cl91 2.1880(17)
Fe9 Cl94 2.1953(18)
Fe10 Cl14 2.170(3)
Fe10 Cl11 2.188(2)
Fe10 Cl12 2.197(3)
Fe10 Cl13 2.220(3)
O42 C42 1.544(17)
O43 C43 1.56(2)

loop_
_geom_hbond_atom_site_label_D
_geom_hbond_atom_site_label_H
_geom_hbond_atom_site_label_A
_geom_hbond_distance_DH
_geom_hbond_distance_HA
_geom_hbond_distance_DA
_geom_hbond_angle_DHA
O14 H141 O41A 0.93 1.68 2.604(14) 169.6
O14 H142 O41B 0.93 1.61 2.53(2) 170.6
O15 H151 Cl12 0.93 2.28 3.118(5) 149.1
O16 H161 O42 0.93 2.10 2.691(11) 120.1
